data_7201587
loop_
_publ_author_name
'Martin, Lee'
'Day, Peter'
'Barnett, Sarah A.'
'Tocher, Derek A.'
'Horton, Peter N.'
'Hursthouse, Mike B.'

_publ_section_title
;
 Magnetic molecular charge-transfer salts containing layers of water
 and tris(oxalato)ferrate(iii) anions
;
_journal_issue 2
_journal_name_full CrystEngComm
_journal_page_first 192
_journal_paper_doi 10.1039/b711325k
_journal_volume 10
_journal_year 2008
_chemical_formula_moiety 'C66 H64 Fe O20 S48'
_chemical_formula_sum 'C66 H64 Fe O20 S48'
_chemical_formula_weight 2771.90
_chemical_name_common {(FeO12C6)(C10H8S8)6}.(H2O)8
_chemical_name_systematic
;
{(FeO12C6)(C10H8S8)6}.(H2O)8
;
_space_group_IT_number 15
_symmetry_cell_setting monoclinic
_symmetry_space_group_name_Hall '-C 2yc'
_symmetry_space_group_name_H-M 'C 1 2/c 1'
_atom_sites_solution_hydrogens 'not found'
_atom_sites_solution_primary direct
_atom_sites_solution_secondary difmap
_audit_creation_method SHELXL-97
_cell_angle_alpha 90.00
_cell_angle_beta 93.720(2)
_cell_angle_gamma 90.00
_cell_formula_units_Z 4
_cell_length_a 17.9695(15)
_cell_length_b 15.4988(13)
_cell_length_c 36.115(3)
_cell_measurement_reflns_used 5313
_cell_measurement_temperature 150(2)
_cell_measurement_theta_max 27.743
_cell_measurement_theta_min 2.272
_cell_volume 10037.0(15)
_computing_cell_refinement 'Bruker SAINT'
_computing_data_collection 'Bruker SMART'
_computing_data_reduction 'Bruker SAINT'
_computing_molecular_graphics 'Bruker SHELXTL'
_computing_publication_material 'Bruker SHELXTL and local programs'
_computing_structure_refinement 'SHELXL-97 (Sheldrick, 1997)'
_computing_structure_solution 'SHELXS-97 (Sheldrick, 1990)'
_diffrn_ambient_temperature 150(2)
_diffrn_measured_fraction_theta_full 0.998
_diffrn_measured_fraction_theta_max 0.957
_diffrn_measurement_device_type 'Bruker SMART APEX diffractometer'
_diffrn_measurement_method '\w rotation with narrow frames'
_diffrn_radiation_monochromator graphite
_diffrn_radiation_source 'fine-focus sealed tube'
_diffrn_radiation_type MoK\a
_diffrn_radiation_wavelength 0.71073
_diffrn_reflns_av_R_equivalents 0.0668
_diffrn_reflns_av_sigmaI/netI 0.0755
_diffrn_reflns_limit_h_max 23
_diffrn_reflns_limit_h_min -22
_diffrn_reflns_limit_k_max 20
_diffrn_reflns_limit_k_min -20
_diffrn_reflns_limit_l_max 48
_diffrn_reflns_limit_l_min -48
_diffrn_reflns_number 42324
_diffrn_reflns_theta_full 26.00
_diffrn_reflns_theta_max 28.28
_diffrn_reflns_theta_min 1.74
_diffrn_standards_decay_% 0
_diffrn_standards_number 0
_exptl_absorpt_coefficient_mu 1.214
_exptl_absorpt_correction_T_max 1.0000
_exptl_absorpt_correction_T_min 0.7194
_exptl_absorpt_correction_type multi-scan
_exptl_absorpt_process_details 'SADABS v 2.03'
_exptl_crystal_colour 'dark purple'
_exptl_crystal_density_diffrn 1.834
_exptl_crystal_density_method 'not measured'
_exptl_crystal_description Lath
_exptl_crystal_F_000 5656
_exptl_crystal_size_max 1.35
_exptl_crystal_size_mid 0.25
_exptl_crystal_size_min 0.04
_refine_diff_density_max 3.446
_refine_diff_density_min -1.733
_refine_diff_density_rms 0.124
_refine_ls_extinction_method none
_refine_ls_goodness_of_fit_ref 1.023
_refine_ls_hydrogen_treatment none
_refine_ls_matrix_type full
_refine_ls_number_parameters 813
_refine_ls_number_reflns 11930
_refine_ls_number_restraints 0
_refine_ls_restrained_S_all 1.023
_refine_ls_R_factor_all 0.1121
_refine_ls_R_factor_gt 0.0673
_refine_ls_shift/su_max 0.001
_refine_ls_shift/su_mean 0.000
_refine_ls_structure_factor_coef Fsqd
_refine_ls_weighting_details 'calc w=1/[\s^2^(Fo^2^)+(0.0868P)^2^+48.4850P] where P=(Fo^2^+2Fc^2^)/3'
_refine_ls_weighting_scheme calc
_refine_ls_wR_factor_gt 0.1676
_refine_ls_wR_factor_ref 0.1971
_reflns_number_gt 7674
_reflns_number_total 11930
_reflns_threshold_expression I>2\s(I)
_cod_data_source_file b711325k.txt
_cod_data_source_block II
_cod_depositor_comments
;
The following automatic conversions were performed:
'_symmetry_cell_setting' value 'Monoclinic' changed to 'monoclinic'
according to '/home/saulius/struct/CIF-dictionaries/cif_core.dic'
dictionary named 'cif_core.dic' version 2.4.1 from 2010-06-29.

Automatic conversion script
Id: cif_fix_enum 1527 2010-12-29 10:47:43Z saulius 
;
_cod_original_cell_volume 10037.1(14)
_cod_original_sg_symbol_H-M C2/c
_cod_database_code 7201587

loop_
_symmetry_equiv_pos_as_xyz
'x, y, z'
'-x, y, -z+1/2'
'x+1/2, y+1/2, z'
'-x+1/2, y+1/2, -z+1/2'
'-x, -y, -z'
'x, -y, z-1/2'
'-x+1/2, -y+1/2, -z'
'x+1/2, -y+1/2, z-1/2'

loop_
_atom_site_label
_atom_site_type_symbol
_atom_site_fract_x
_atom_site_fract_y
_atom_site_fract_z
_atom_site_U_iso_or_equiv
_atom_site_adp_type
_atom_site_occupancy
_atom_site_symmetry_multiplicity
_atom_site_calc_flag
_atom_site_refinement_flags
_atom_site_disorder_assembly
_atom_site_disorder_group
Fe1 Fe 1.0000 0.63558(7) 0.2500 0.0331(3) Uani 1 2 d S . .
O3 O 0.95745(19) 0.5481(2) 0.28305(8) 0.0387(8) Uani 1 1 d . . .
O1 O 0.7832(2) 0.5837(3) 0.23815(11) 0.0611(12) Uani 1 1 d . . .
O4 O 0.8951(2) 0.6314(2) 0.22667(9) 0.0446(9) Uani 1 1 d . . .
O2 O 0.8537(3) 0.4735(4) 0.28902(14) 0.0853(17) Uani 1 1 d . . .
O6 O 0.9842(2) 0.7328(2) 0.28512(9) 0.0441(9) Uani 1 1 d . . .
O5 O 1.0046(2) 0.8740(2) 0.28845(10) 0.0499(10) Uani 1 1 d . . .
C50 C 0.9965(3) 0.8049(3) 0.27133(13) 0.0416(13) Uani 1 1 d . . .
C51 C 0.8509(3) 0.5851(4) 0.24413(13) 0.0404(12) Uani 1 1 d . . .
C52 C 0.8880(3) 0.5291(4) 0.27498(14) 0.0442(13) Uani 1 1 d . . .
S1 S 0.61990(12) 0.33398(14) 0.36126(5) 0.0228(4) Uani 0.50 1 d P A 1
S2 S 0.81618(12) 0.32501(14) 0.37376(6) 0.0242(5) Uani 0.50 1 d P A 1
S3 S 0.62831(11) 0.36418(13) 0.44204(5) 0.0194(4) Uani 0.50 1 d P A 1
S4 S 0.79110(12) 0.35299(15) 0.45197(5) 0.0205(4) Uani 0.50 1 d P A 1
S5 S 0.61955(11) 0.38850(14) 0.53049(5) 0.0211(4) Uani 0.50 1 d P A 1
S6 S 0.78272(11) 0.38160(14) 0.53988(5) 0.0201(4) Uani 0.50 1 d P A 1
S7 S 0.59448(11) 0.41078(14) 0.60902(5) 0.0214(4) Uani 0.50 1 d P A 1
S8 S 0.79111(11) 0.40677(14) 0.62105(5) 0.0204(4) Uani 0.50 1 d P A 1
C3 C 0.6763(5) 0.3449(6) 0.4021(2) 0.0164(18) Uiso 0.50 1 d P A 1
C4 C 0.7514(5) 0.3407(6) 0.4068(2) 0.0150(17) Uiso 0.50 1 d P A 1
C7 C 0.6596(5) 0.3972(6) 0.5757(2) 0.0153(18) Uiso 0.50 1 d P A 1
C8 C 0.7343(4) 0.3956(5) 0.5800(2) 0.0117(15) Uiso 0.50 1 d P A 1
S1' S 0.63557(12) 0.25692(13) 0.36546(5) 0.0202(4) Uani 0.50 1 d P A 2
S2' S 0.78187(12) 0.40788(13) 0.36423(5) 0.0202(4) Uani 0.50 1 d P A 2
S3' S 0.65245(12) 0.28168(13) 0.44650(5) 0.0208(4) Uani 0.50 1 d P A 2
S4' S 0.76989(12) 0.41284(15) 0.44496(5) 0.0217(4) Uani 0.50 1 d P A 2
S5' S 0.64584(12) 0.31284(13) 0.53548(5) 0.0223(4) Uani 0.50 1 d P A 2
S6' S 0.76348(12) 0.44325(15) 0.53234(5) 0.0231(4) Uani 0.50 1 d P A 2
S7' S 0.62355(12) 0.33352(14) 0.61453(5) 0.0237(5) Uani 0.50 1 d P A 2
S8' S 0.76338(12) 0.49292(13) 0.61110(5) 0.0230(4) Uani 0.50 1 d P A 2
C3' C 0.6818(5) 0.3122(6) 0.4025(2) 0.0150(18) Uiso 0.50 1 d P A 2
C4' C 0.7357(5) 0.3704(6) 0.4020(2) 0.0153(17) Uiso 0.50 1 d P A 2
C7' C 0.6723(5) 0.3682(6) 0.5767(2) 0.0179(19) Uiso 0.50 1 d P A 2
C8' C 0.7244(5) 0.4285(6) 0.5749(2) 0.0206(19) Uiso 0.50 1 d P A 2
C1 C 0.6803(3) 0.3037(3) 0.32695(12) 0.0279(10) Uani 1 1 d . . .
C2 C 0.7583(3) 0.3350(4) 0.33147(12) 0.0378(12) Uani 1 1 d . A .
C5 C 0.7073(2) 0.3612(2) 0.47165(10) 0.0182(8) Uani 1 1 d . . .
C6 C 0.7045(2) 0.3735(3) 0.50925(11) 0.0198(8) Uani 1 1 d . A .
C9 C 0.6547(2) 0.4037(3) 0.65126(11) 0.0252(9) Uani 1 1 d . . .
C10 C 0.7317(3) 0.4406(4) 0.65135(12) 0.0398(13) Uani 1 1 d . A .
S11 S 0.54120(12) 0.60052(15) 0.34757(5) 0.0262(5) Uani 0.50 1 d P B 1
S12 S 0.73683(12) 0.57937(15) 0.35757(5) 0.0248(5) Uani 0.50 1 d P B 1
S13 S 0.55270(11) 0.60976(13) 0.42955(5) 0.0205(4) Uani 0.50 1 d P B 1
S14 S 0.71539(11) 0.58984(13) 0.43741(5) 0.0202(4) Uani 0.50 1 d P B 1
S15 S 0.54745(11) 0.63328(14) 0.51726(5) 0.0213(4) Uani 0.50 1 d P B 1
S16 S 0.71058(11) 0.62226(14) 0.52657(5) 0.0218(4) Uani 0.50 1 d P B 1
S17 S 0.52586(11) 0.67147(14) 0.59570(5) 0.0211(4) Uani 0.50 1 d P B 1
S18 S 0.72168(11) 0.66285(13) 0.60589(5) 0.0195(4) Uani 0.50 1 d P B 1
C13 C 0.5993(4) 0.6005(5) 0.3884(2) 0.0161(16) Uiso 0.50 1 d P B 1
C14 C 0.6739(5) 0.5926(6) 0.3924(2) 0.0167(18) Uiso 0.50 1 d P B 1
C17 C 0.5886(4) 0.6521(6) 0.5619(2) 0.0153(16) Uiso 0.50 1 d P B 1
C18 C 0.6644(5) 0.6487(6) 0.5659(2) 0.0141(18) Uiso 0.50 1 d P B 1
S11' S 0.56271(12) 0.49291(12) 0.35522(5) 0.0192(4) Uani 0.50 1 d P B 2
S12' S 0.69387(12) 0.66124(13) 0.35024(5) 0.0210(4) Uani 0.50 1 d P B 2
S13' S 0.57705(12) 0.52681(13) 0.43535(5) 0.0196(4) Uani 0.50 1 d P B 2
S14' S 0.68444(11) 0.66815(13) 0.43174(5) 0.0188(4) Uani 0.50 1 d P B 2
S15' S 0.56753(12) 0.56020(13) 0.52321(5) 0.0204(4) Uani 0.50 1 d P B 2
S16' S 0.68131(12) 0.69515(13) 0.52030(5) 0.0210(4) Uani 0.50 1 d P B 2
S17' S 0.54700(12) 0.57807(13) 0.60301(5) 0.0212(4) Uani 0.50 1 d P B 2
S18' S 0.68842(12) 0.73609(13) 0.59971(5) 0.0213(4) Uani 0.50 1 d P B 2
C13' C 0.6045(4) 0.5561(5) 0.3911(2) 0.0128(14) Uiso 0.50 1 d P B 2
C14' C 0.6536(5) 0.6186(5) 0.3896(2) 0.0134(16) Uiso 0.50 1 d P B 2
C17' C 0.5939(4) 0.6126(6) 0.5648(2) 0.0156(16) Uiso 0.50 1 d P B 2
C18' C 0.6461(5) 0.6735(6) 0.5636(2) 0.0158(18) Uiso 0.50 1 d P B 2
C11 C 0.5947(3) 0.5512(3) 0.31588(11) 0.0290(10) Uani 1 1 d . . .
C12 C 0.6727(3) 0.5859(3) 0.31583(11) 0.0288(10) Uani 1 1 d . B .
C15 C 0.6310(2) 0.6076(2) 0.45894(10) 0.0172(8) Uani 1 1 d . . .
C16 C 0.6285(2) 0.6203(2) 0.49635(10) 0.0185(8) Uani 1 1 d . B .
C19 C 0.5778(3) 0.6530(3) 0.63623(12) 0.0342(11) Uani 1 1 d . . .
C20 C 0.6557(2) 0.6871(3) 0.64013(11) 0.0237(9) Uani 1 1 d . B .
S21 S 0.45807(12) 0.83453(15) 0.33910(5) 0.0245(5) Uani 0.50 1 d P C 1
S22 S 0.65280(11) 0.82991(14) 0.34647(5) 0.0216(4) Uani 0.50 1 d P C 1
S23 S 0.47128(11) 0.84759(14) 0.41993(5) 0.0201(4) Uani 0.50 1 d P C 1
S24 S 0.63440(11) 0.83832(13) 0.42786(5) 0.0201(4) Uani 0.50 1 d P C 1
S25 S 0.46556(11) 0.88198(14) 0.50758(5) 0.0216(4) Uani 0.50 1 d P C 1
S26 S 0.62892(11) 0.86891(14) 0.51634(5) 0.0215(4) Uani 0.50 1 d P C 1
S27 S 0.44556(12) 0.92259(14) 0.58616(5) 0.0236(4) Uani 0.50 1 d P C 1
S28 S 0.64183(12) 0.90636(14) 0.59586(5) 0.0230(4) Uani 0.50 1 d P C 1
C23 C 0.5177(5) 0.8358(6) 0.3789(2) 0.017(2) Uiso 0.50 1 d P C 1
C24 C 0.5922(5) 0.8336(6) 0.3824(2) 0.0173(17) Uiso 0.50 1 d P C 1
C27 C 0.5089(5) 0.9011(6) 0.5523(2) 0.0167(18) Uiso 0.50 1 d P C 1
C28 C 0.5828(5) 0.8949(5) 0.5559(2) 0.0160(15) Uiso 0.50 1 d P C 1
S21' S 0.48239(12) 0.75618(13) 0.34043(5) 0.0190(4) Uani 0.50 1 d P C 2
S22' S 0.62575(12) 0.90804(13) 0.34072(5) 0.0206(4) Uani 0.50 1 d P C 2
S23' S 0.49462(12) 0.78054(13) 0.42242(5) 0.0188(4) Uani 0.50 1 d P C 2
S24' S 0.61030(11) 0.91432(13) 0.42132(5) 0.0183(4) Uani 0.50 1 d P C 2
S25' S 0.48565(12) 0.80811(13) 0.51053(5) 0.0218(4) Uani 0.50 1 d P C 2
S26' S 0.59894(12) 0.94425(13) 0.50948(5) 0.0218(4) Uani 0.50 1 d P C 2
S27' S 0.45333(12) 0.83060(13) 0.58825(5) 0.0210(4) Uani 0.50 1 d P C 2
S28' S 0.58984(13) 0.99276(13) 0.58832(5) 0.0226(4) Uani 0.50 1 d P C 2
C23' C 0.5274(5) 0.8082(6) 0.3789(2) 0.015(2) Uiso 0.50 1 d P C 2
C24' C 0.5799(5) 0.8680(6) 0.3786(2) 0.0160(16) Uiso 0.50 1 d P C 2
C27' C 0.5038(5) 0.8672(6) 0.5516(2) 0.0148(17) Uiso 0.50 1 d P C 2
C28' C 0.5567(5) 0.9279(5) 0.5512(2) 0.0135(15) Uiso 0.50 1 d P C 2
C21 C 0.5098(4) 0.8363(4) 0.30437(14) 0.0555(17) Uani 1 1 d . . .
C22 C 0.5854(4) 0.8664(5) 0.30588(19) 0.078(2) Uani 1 1 d . C .
C25 C 0.5504(2) 0.8542(2) 0.44809(10) 0.0173(8) Uani 1 1 d . . .
C26 C 0.5472(2) 0.8677(2) 0.48559(10) 0.0186(8) Uani 1 1 d . C .
C29 C 0.4952(3) 0.8973(3) 0.62706(11) 0.0305(10) Uani 1 1 d . . .
C30 C 0.5738(3) 0.9317(3) 0.62831(12) 0.0342(11) Uani 1 1 d . C .
O10 O 0.7356(3) 0.4038(3) 0.23437(18) 0.0987(19) Uani 1 1 d . . .
O20 O 0.7893(3) 0.2428(3) 0.24957(16) 0.0890(17) Uani 1 1 d . . .
O30 O 0.92830(19) 0.1689(2) 0.26485(8) 0.0329(8) Uani 1 1 d . . .
O40 O 0.8941(3) -0.0061(3) 0.27622(13) 0.0747(14) Uani 1 1 d . . .

loop_
_atom_site_aniso_label
_atom_site_aniso_U_11
_atom_site_aniso_U_22
_atom_site_aniso_U_33
_atom_site_aniso_U_23
_atom_site_aniso_U_13
_atom_site_aniso_U_12
Fe1 0.0376(6) 0.0446(6) 0.0170(4) 0.000 0.0019(4) 0.000
O3 0.038(2) 0.059(2) 0.0184(16) 0.0054(15) -0.0025(14) -0.0043(17)
O1 0.035(2) 0.103(4) 0.044(2) -0.007(2) -0.0039(18) 0.001(2)
O4 0.044(2) 0.061(2) 0.0277(18) 0.0033(17) -0.0055(16) 0.0089(19)
O2 0.054(3) 0.127(4) 0.073(3) 0.053(3) -0.011(2) -0.037(3)
O6 0.066(3) 0.041(2) 0.0258(18) 0.0034(15) 0.0109(17) -0.0032(18)
O5 0.069(3) 0.047(2) 0.034(2) -0.0055(17) 0.0038(19) -0.002(2)
C50 0.057(4) 0.042(3) 0.024(3) -0.010(2) -0.009(2) 0.005(3)
C51 0.032(3) 0.066(4) 0.023(2) -0.012(2) 0.004(2) -0.001(3)
C52 0.042(3) 0.066(4) 0.025(3) -0.001(2) -0.003(2) -0.005(3)
S1 0.0235(11) 0.0346(12) 0.0102(9) -0.0007(8) 0.0001(8) -0.0045(9)
S2 0.0223(11) 0.0345(12) 0.0162(10) -0.0097(8) 0.0042(8) -0.0037(9)
S3 0.0198(10) 0.0284(11) 0.0101(9) -0.0024(7) 0.0015(7) -0.0017(8)
S4 0.0206(10) 0.0294(12) 0.0116(9) -0.0024(8) 0.0013(7) -0.0021(9)
S5 0.0195(10) 0.0322(12) 0.0117(9) -0.0015(8) 0.0010(7) -0.0020(8)
S6 0.0196(10) 0.0295(12) 0.0111(9) -0.0026(8) 0.0011(7) -0.0021(9)
S7 0.0201(10) 0.0295(11) 0.0147(9) -0.0069(8) 0.0030(8) -0.0019(8)
S8 0.0186(10) 0.0307(11) 0.0118(9) -0.0055(8) -0.0005(7) -0.0013(8)
S1' 0.0232(11) 0.0236(11) 0.0142(9) -0.0039(7) 0.0031(8) -0.0090(8)
S2' 0.0257(11) 0.0227(10) 0.0124(9) -0.0018(7) 0.0038(8) -0.0088(8)
S3' 0.0259(11) 0.0261(11) 0.0107(9) 0.0006(7) 0.0031(8) -0.0073(8)
S4' 0.0245(11) 0.0300(12) 0.0107(9) -0.0021(8) 0.0016(8) -0.0088(9)
S5' 0.0299(12) 0.0256(11) 0.0116(9) -0.0018(7) 0.0026(8) -0.0094(9)
S6' 0.0272(12) 0.0300(12) 0.0121(9) -0.0033(8) 0.0030(8) -0.0095(10)
S7' 0.0285(12) 0.0296(11) 0.0134(9) 0.0001(8) 0.0047(8) -0.0060(9)
S8' 0.0281(11) 0.0257(11) 0.0156(9) -0.0077(8) 0.0040(8) -0.0060(9)
C1 0.032(3) 0.030(2) 0.022(2) -0.0076(18) 0.0081(18) -0.010(2)
C2 0.023(2) 0.072(4) 0.019(2) -0.003(2) 0.0059(18) -0.001(2)
C5 0.022(2) 0.0192(19) 0.0129(18) 0.0019(14) -0.0004(15) -0.0008(16)
C6 0.022(2) 0.023(2) 0.0144(19) 0.0030(15) -0.0010(15) 0.0013(17)
C9 0.031(2) 0.031(2) 0.0136(19) -0.0057(17) 0.0027(17) -0.0028(19)
C10 0.043(3) 0.058(3) 0.017(2) -0.001(2) -0.002(2) -0.024(3)
S11 0.0239(11) 0.0434(13) 0.0111(9) -0.0004(8) 0.0001(8) -0.0027(10)
S12 0.0230(11) 0.0375(12) 0.0143(9) -0.0068(8) 0.0051(8) -0.0037(9)
S13 0.0214(10) 0.0286(11) 0.0114(9) -0.0011(7) 0.0010(7) -0.0027(8)
S14 0.0217(11) 0.0275(11) 0.0111(9) -0.0020(7) -0.0009(7) -0.0013(8)
S15 0.0192(10) 0.0328(12) 0.0118(9) -0.0029(8) 0.0001(7) -0.0027(9)
S16 0.0189(10) 0.0344(12) 0.0121(9) -0.0049(8) 0.0018(7) -0.0001(9)
S17 0.0203(10) 0.0300(11) 0.0134(9) -0.0012(8) 0.0041(8) 0.0024(8)
S18 0.0203(10) 0.0272(11) 0.0109(9) -0.0004(7) 0.0002(7) -0.0016(8)
S11' 0.0248(11) 0.0207(10) 0.0123(9) -0.0040(7) 0.0029(7) -0.0075(8)
S12' 0.0277(11) 0.0255(10) 0.0098(9) 0.0003(7) 0.0023(8) -0.0100(9)
S13' 0.0252(11) 0.0232(10) 0.0105(9) -0.0012(7) 0.0017(7) -0.0071(8)
S14' 0.0233(10) 0.0231(10) 0.0099(9) -0.0016(7) 0.0009(7) -0.0071(8)
S15' 0.0265(11) 0.0242(11) 0.0107(9) -0.0020(7) 0.0019(8) -0.0086(9)
S16' 0.0275(11) 0.0253(10) 0.0101(9) -0.0004(7) 0.0015(8) -0.0090(9)
S17' 0.0260(11) 0.0252(10) 0.0125(9) -0.0002(7) 0.0037(8) -0.0067(8)
S18' 0.0280(11) 0.0232(10) 0.0129(9) -0.0051(7) 0.0013(8) -0.0072(9)
C11 0.050(3) 0.026(2) 0.0111(19) -0.0020(16) 0.0049(19) -0.008(2)
C12 0.033(3) 0.039(3) 0.015(2) -0.0022(18) 0.0052(18) 0.008(2)
C15 0.022(2) 0.0163(19) 0.0131(18) -0.0010(14) -0.0002(15) 0.0003(16)
C16 0.024(2) 0.0184(19) 0.0132(18) 0.0005(14) 0.0001(15) 0.0001(16)
C19 0.036(3) 0.051(3) 0.016(2) -0.008(2) 0.0007(19) -0.020(2)
C20 0.026(2) 0.033(2) 0.0126(19) -0.0026(16) 0.0010(16) -0.0037(18)
S21 0.0207(11) 0.0412(13) 0.0113(9) -0.0016(8) -0.0009(8) 0.0007(9)
S22 0.0198(10) 0.0332(11) 0.0121(9) -0.0053(8) 0.0022(7) 0.0005(9)
S23 0.0200(10) 0.0307(12) 0.0095(9) -0.0017(8) 0.0010(7) -0.0019(9)
S24 0.0199(10) 0.0290(11) 0.0112(9) -0.0018(7) -0.0001(7) -0.0012(8)
S25 0.0185(10) 0.0331(12) 0.0131(9) -0.0023(8) 0.0003(7) -0.0013(9)
S26 0.0204(10) 0.0341(12) 0.0100(9) -0.0033(8) 0.0013(7) 0.0021(9)
S27 0.0216(11) 0.0341(12) 0.0155(9) -0.0017(8) 0.0047(8) 0.0041(9)
S28 0.0226(11) 0.0344(12) 0.0120(9) -0.0017(8) -0.0002(8) 0.0009(9)
S21' 0.0252(11) 0.0209(10) 0.0109(9) -0.0040(7) 0.0017(7) -0.0068(8)
S22' 0.0248(11) 0.0283(11) 0.0086(9) -0.0024(7) 0.0011(7) -0.0104(9)
S23' 0.0248(11) 0.0211(10) 0.0107(9) -0.0036(7) 0.0022(7) -0.0076(8)
S24' 0.0228(10) 0.0226(10) 0.0095(8) -0.0029(7) 0.0014(7) -0.0058(8)
S25' 0.0296(12) 0.0253(11) 0.0107(9) -0.0049(7) 0.0028(8) -0.0122(9)
S26' 0.0261(11) 0.0273(11) 0.0123(9) -0.0041(8) 0.0039(8) -0.0118(9)
S27' 0.0275(11) 0.0252(10) 0.0105(9) -0.0005(7) 0.0027(8) -0.0074(8)
S28' 0.0338(12) 0.0202(10) 0.0135(9) -0.0054(7) 0.0002(8) -0.0091(9)
C21 0.091(5) 0.051(3) 0.022(3) 0.007(2) -0.022(3) -0.011(3)
C22 0.052(4) 0.127(7) 0.058(4) 0.056(4) 0.029(3) 0.022(4)
C25 0.022(2) 0.0163(19) 0.0141(18) -0.0013(14) 0.0038(15) 0.0000(16)
C26 0.024(2) 0.0175(19) 0.0146(18) -0.0011(15) 0.0029(15) -0.0013(16)
C29 0.051(3) 0.028(2) 0.013(2) -0.0045(17) 0.0021(19) -0.007(2)
C30 0.031(3) 0.052(3) 0.020(2) 0.006(2) 0.0091(19) 0.010(2)
O10 0.090(4) 0.073(4) 0.130(5) -0.003(3) -0.013(4) -0.010(3)
O20 0.100(4) 0.067(3) 0.104(4) -0.028(3) 0.037(3) -0.008(3)
O30 0.042(2) 0.0394(18) 0.0175(15) -0.0108(13) -0.0015(14) -0.0067(15)
O40 0.093(4) 0.070(3) 0.061(3) -0.018(2) 0.003(3) 0.015(3)

loop_
_atom_type_symbol
_atom_type_description
_atom_type_scat_dispersion_real
_atom_type_scat_dispersion_imag
_atom_type_scat_source
C C 0.0033 0.0016 'International Tables Vol C Tables 4.2.6.8 and 6.1.1.4'
H H 0.0000 0.0000 'International Tables Vol C Tables 4.2.6.8 and 6.1.1.4'
O O 0.0106 0.0060 'International Tables Vol C Tables 4.2.6.8 and 6.1.1.4'
S S 0.1246 0.1234 'International Tables Vol C Tables 4.2.6.8 and 6.1.1.4'
Fe Fe 0.3463 0.8444 'International Tables Vol C Tables 4.2.6.8 and 6.1.1.4'

loop_
_geom_angle_atom_site_label_1
_geom_angle_atom_site_label_2
_geom_angle_atom_site_label_3
_geom_angle
_geom_angle_site_symmetry_1
_geom_angle_site_symmetry_3
_geom_angle_publ_flag
O3 Fe1 O3 94.2(2) 2_755 . y
O3 Fe1 O6 165.48(15) 2_755 . ?
O3 Fe1 O6 93.24(14) . . y
O3 Fe1 O6 93.24(14) 2_755 2_755 ?
O3 Fe1 O6 165.48(15) . 2_755 y
O6 Fe1 O6 82.36(19) . 2_755 y
O3 Fe1 O4 81.01(14) 2_755 2_755 ?
O3 Fe1 O4 96.46(14) . 2_755 y
O6 Fe1 O4 85.79(16) . 2_755 y
O6 Fe1 O4 97.00(16) 2_755 2_755 ?
O3 Fe1 O4 96.46(14) 2_755 . ?
O3 Fe1 O4 81.01(14) . . y
O6 Fe1 O4 97.00(16) . . y
O6 Fe1 O4 85.79(16) 2_755 . ?
O4 Fe1 O4 176.3(2) 2_755 . y
C52 O3 Fe1 114.9(3) . . ?
C51 O4 Fe1 114.2(3) . . ?
C50 O6 Fe1 112.7(3) . . ?
O5 C50 O6 126.3(5) . . ?
O5 C50 C50 118.7(3) . 2_755 ?
O6 C50 C50 115.0(3) . 2_755 ?
O1 C51 O4 124.8(5) . . ?
O1 C51 C52 120.0(5) . . ?
O4 C51 C52 115.2(5) . . ?
O2 C52 O3 125.8(5) . . ?
O2 C52 C51 120.5(5) . . ?
O3 C52 C51 113.7(5) . . ?
C3 S1 C1 105.6(3) . . ?
C4 S2 C2 101.2(3) . . ?
C5 S3 C3 94.4(3) . . ?
C5 S4 C4 94.5(3) . . ?
C7 S5 C6 95.8(3) . . ?
C6 S6 C8 96.4(3) . . ?
C7 S7 C9 100.5(3) . . ?
C10 S8 C8 103.0(3) . . ?
C4 C3 S1 128.6(6) . . ?
C4 C3 S3 116.4(6) . . ?
S1 C3 S3 115.0(5) . . ?
C3 C4 S2 129.0(6) . . ?
C3 C4 S4 117.2(6) . . ?
S2 C4 S4 113.9(5) . . ?
C8 C7 S7 129.3(6) . . ?
C8 C7 S5 117.1(6) . . ?
S7 C7 S5 113.6(5) . . ?
C7 C8 S8 128.3(6) . . ?
C7 C8 S6 116.9(6) . . ?
S8 C8 S6 114.8(4) . . ?
C3' S1' C1 100.3(3) . . ?
C2 S2' C4' 102.6(3) . . ?
C3' S3' C5 94.9(3) . . ?
C5 S4' C4' 96.7(3) . . ?
C6 S5' C7' 93.3(3) . . ?
C6 S6' C8' 94.3(3) . . ?
C7' S7' C9 104.2(3) . . ?
C8' S8' C10 102.5(3) . . ?
C4' C3' S1' 129.3(6) . . ?
C4' C3' S3' 117.0(6) . . ?
S1' C3' S3' 113.6(5) . . ?
C3' C4' S2' 128.5(6) . . ?
C3' C4' S4' 117.2(6) . . ?
S2' C4' S4' 114.2(4) . . ?
C8' C7' S5' 117.1(7) . . ?
C8' C7' S7' 130.0(7) . . ?
S5' C7' S7' 112.9(5) . . ?
C7' C8' S6' 117.4(7) . . ?
C7' C8' S8' 127.8(7) . . ?
S6' C8' S8' 114.7(5) . . ?
C2 C1 S1 117.2(3) . . ?
C2 C1 S1' 120.8(3) . . ?
C1 C2 S2' 119.6(3) . . ?
C1 C2 S2 123.8(3) . . ?
C6 C5 S4 120.7(3) . . ?
C6 C5 S3 121.8(3) . . ?
S4 C5 S3 117.2(2) . . ?
C6 C5 S4' 123.7(3) . . ?
S3 C5 S4' 100.4(2) . . ?
C6 C5 S3' 122.9(3) . . ?
S4 C5 S3' 102.1(2) . . ?
S4' C5 S3' 113.2(2) . . ?
C5 C6 S6' 120.8(3) . . ?
C5 C6 S6 123.9(3) . . ?
C5 C6 S5' 121.7(3) . . ?
S6' C6 S5' 117.3(2) . . ?
S6 C6 S5' 100.7(2) . . ?
C5 C6 S5 122.4(3) . . ?
S6' C6 S5 103.5(2) . . ?
S6 C6 S5 113.6(2) . . ?
C10 C9 S7' 118.8(3) . . ?
C10 C9 S7 118.6(3) . . ?
C9 C10 S8 120.7(3) . . ?
C9 C10 S8' 120.9(3) . . ?
C11 S11 C13 103.4(3) . . ?
C14 S12 C12 100.5(3) . . ?
C15 S13 C13 96.0(3) . . ?
C14 S14 C15 94.6(3) . . ?
C16 S15 C17 96.1(3) . . ?
C18 S16 C16 94.9(3) . . ?
C19 S17 C17 103.3(3) . . ?
C18 S18 C20 102.5(3) . . ?
C14 C13 S11 128.8(6) . . ?
C14 C13 S13 116.3(6) . . ?
S11 C13 S13 114.9(4) . . ?
C13 C14 S14 117.7(6) . . ?
C13 C14 S12 128.2(6) . . ?
S14 C14 S12 114.1(5) . . ?
C18 C17 S17 128.3(6) . . ?
C18 C17 S15 116.9(6) . . ?
S17 C17 S15 114.8(4) . . ?
C17 C18 S18 128.4(6) . . ?
C17 C18 S16 116.6(6) . . ?
S18 C18 S16 114.9(5) . . ?
C13' S11' C11 99.1(3) . . ?
C12 S12' C14' 104.1(3) . . ?
C13' S13' C15 94.4(3) . . ?
C15 S14' C14' 95.8(3) . . ?
C17' S15' C16 94.8(3) . . ?
C16 S16' C18' 95.8(3) . . ?
C19 S17' C17' 101.1(3) . . ?
C18' S18' C20 102.9(3) . . ?
C14' C13' S11' 129.6(6) . . ?
C14' C13' S13' 117.2(6) . . ?
S11' C13' S13' 113.2(4) . . ?
C13' C14' S14' 117.3(6) . . ?
C13' C14' S12' 128.5(6) . . ?
S14' C14' S12' 114.2(4) . . ?
C18' C17' S17' 128.3(6) . . ?
C18' C17' S15' 117.0(6) . . ?
S17' C17' S15' 114.8(5) . . ?
C17' C18' S18' 129.7(6) . . ?
C17' C18' S16' 117.3(6) . . ?
S18' C18' S16' 113.0(5) . . ?
C12 C11 S11 113.8(3) . . ?
C12 C11 S11' 121.6(3) . . ?
C11 C12 S12' 113.7(3) . . ?
C11 C12 S12 121.0(3) . . ?
C16 C15 S14' 123.2(3) . . ?
C16 C15 S13 122.2(3) . . ?
S14' C15 S13 96.0(2) . . ?
C16 C15 S13' 121.7(3) . . ?
S14' C15 S13' 115.1(2) . . ?
S13 C15 S13' 46.37(14) . . ?
C16 C15 S14 122.7(3) . . ?
S13 C15 S14 115.2(2) . . ?
S13' C15 S14 97.9(2) . . ?
C15 C16 S15 122.7(3) . . ?
C15 C16 S16' 123.2(3) . . ?
S15 C16 S16' 99.2(2) . . ?
C15 C16 S15' 121.7(3) . . ?
S16' C16 S15' 115.1(2) . . ?
C15 C16 S16 122.0(3) . . ?
S15 C16 S16 115.3(2) . . ?
S15' C16 S16 101.0(2) . . ?
C20 C19 S17 118.5(3) . . ?
C20 C19 S17' 123.8(3) . . ?
S17 C19 S17' 52.22(16) . . ?
C19 C20 S18' 115.5(3) . . ?
C19 C20 S18 120.9(3) . . ?
C21 S21 C23 106.8(4) . . ?
C24 S22 C22 99.5(4) . . ?
C25 S23 C23 95.0(3) . . ?
C25 S24 C24 93.7(3) . . ?
C26 S25 C27 96.0(3) . . ?
C28 S26 C26 95.6(3) . . ?
C29 S27 C27 103.4(3) . . ?
C28 S28 C30 99.2(3) . . ?
C24 C23 S21 129.7(7) . . ?
C24 C23 S23 116.8(7) . . ?
S21 C23 S23 113.4(5) . . ?
C23 C24 S22 126.8(7) . . ?
C23 C24 S24 117.0(6) . . ?
S22 C24 S24 116.2(5) . . ?
C28 C27 S27 129.3(7) . . ?
C28 C27 S25 117.1(6) . . ?
S27 C27 S25 113.6(5) . . ?
C27 C28 S28 128.6(6) . . ?
C27 C28 S26 117.4(6) . . ?
S28 C28 S26 113.9(5) . . ?
C23' S21' C21 96.7(3) . . ?
C22 S22' C24' 105.5(4) . . ?
C25 S23' C23' 95.8(3) . . ?
C24' S24' C25 95.7(3) . . ?
C26 S25' C27' 94.1(3) . . ?
C26 S26' C28' 94.7(3) . . ?
C27' S27' C29 100.7(3) . . ?
C28' S28' C30 104.7(3) . . ?
C24' C23' S21' 127.3(7) . . ?
C24' C23' S23' 117.2(7) . . ?
S21' C23' S23' 115.4(5) . . ?
C23' C24' S22' 128.7(6) . . ?
C23' C24' S24' 117.4(6) . . ?
S22' C24' S24' 113.9(4) . . ?
C28' C27' S27' 129.8(6) . . ?
C28' C27' S25' 116.8(6) . . ?
S27' C27' S25' 113.2(5) . . ?
C27' C28' S26' 117.4(6) . . ?
C27' C28' S28' 127.0(6) . . ?
S26' C28' S28' 115.6(4) . . ?
C22 C21 S21 124.7(5) . . ?
C22 C21 S21' 118.5(4) . . ?
C21 C22 S22' 123.9(5) . . ?
C21 C22 S22 118.8(4) . . ?
C26 C25 S23 120.9(3) . . ?
C26 C25 S24 121.9(3) . . ?
S23 C25 S24 117.2(2) . . ?
C26 C25 S23' 124.3(3) . . ?
S24 C25 S23' 99.7(2) . . ?
C26 C25 S24' 121.8(3) . . ?
S23 C25 S24' 102.8(2) . . ?
S23' C25 S24' 113.9(2) . . ?
C25 C26 S26' 123.2(3) . . ?
C25 C26 S25 124.2(3) . . ?
S26' C26 S25 97.4(2) . . ?
C25 C26 S25' 119.9(3) . . ?
S26' C26 S25' 116.9(2) . . ?
C25 C26 S26 122.0(3) . . ?
S25 C26 S26 113.7(2) . . ?
S25' C26 S26 102.1(2) . . ?
C30 C29 S27 112.2(3) . . ?
C30 C29 S27' 123.4(3) . . ?
C29 C30 S28' 111.5(3) . . ?
C29 C30 S28 125.5(4) . . ?

loop_
_geom_bond_atom_site_label_1
_geom_bond_atom_site_label_2
_geom_bond_distance
_geom_bond_site_symmetry_2
_geom_bond_publ_flag
Fe1 O3 1.991(3) 2_755 ?
Fe1 O3 1.991(3) . y
Fe1 O6 2.001(4) . y
Fe1 O6 2.001(4) 2_755 ?
Fe1 O4 2.015(4) 2_755 ?
Fe1 O4 2.015(4) . y
O3 C52 1.298(6) . ?
O1 C51 1.222(6) . ?
O4 C51 1.268(6) . ?
O2 C52 1.192(7) . ?
O6 C50 1.250(6) . ?
O5 C50 1.240(6) . ?
C50 C50 1.554(10) 2_755 ?
C51 C52 1.530(8) . ?
S1 C3 1.741(8) . ?
S1 C1 1.763(5) . ?
S2 C4 1.737(8) . ?
S2 C2 1.797(5) . ?
S3 C5 1.722(4) . ?
S3 C3 1.755(8) . ?
S4 C5 1.710(4) . ?
S4 C4 1.749(8) . ?
S5 C7 1.747(8) . ?
S5 C6 1.767(4) . ?
S6 C6 1.736(4) . ?
S6 C8 1.752(7) . ?
S7 C7 1.745(8) . ?
S7 C9 1.815(5) . ?
S8 C10 1.662(6) . ?
S8 C8 1.752(8) . ?
C3 C4 1.351(12) . ?
C7 C8 1.342(11) . ?
S1' C3' 1.753(8) . ?
S1' C1 1.804(5) . ?
S2' C2 1.670(5) . ?
S2' C4' 1.743(8) . ?
S3' C3' 1.770(8) . ?
S3' C5 1.789(4) . ?
S4' C5 1.725(4) . ?
S4' C4' 1.758(8) . ?
S5' C6 1.739(4) . ?
S5' C7' 1.755(9) . ?
S6' C6 1.695(5) . ?
S6' C8' 1.744(9) . ?
S7' C7' 1.755(9) . ?
S7' C9 1.778(5) . ?
S8' C8' 1.756(9) . ?
S8' C10 1.789(5) . ?
C3' C4' 1.325(12) . ?
C7' C8' 1.328(12) . ?
C1 C2 1.482(6) . ?
C5 C6 1.376(5) . ?
C9 C10 1.498(6) . ?
S11 C11 1.720(5) . ?
S11 C13 1.750(8) . ?
S12 C14 1.756(8) . ?
S12 C12 1.840(5) . ?
S13 C15 1.707(4) . ?
S13 C13 1.759(8) . ?
S14 C14 1.745(9) . ?
S14 C15 1.770(4) . ?
S15 C16 1.696(4) . ?
S15 C17 1.753(8) . ?
S16 C18 1.741(8) . ?
S16 C16 1.777(4) . ?
S17 C19 1.708(5) . ?
S17 C17 1.741(8) . ?
S18 C18 1.731(8) . ?
S18 C20 1.807(4) . ?
C13 C14 1.345(12) . ?
C17 C18 1.362(12) . ?
S11' C13' 1.754(8) . ?
S11' C11 1.809(4) . ?
S12' C12 1.730(5) . ?
S12' C14' 1.764(8) . ?
S13' C13' 1.762(7) . ?
S13' C15 1.769(4) . ?
S14' C15 1.700(4) . ?
S14' C14' 1.763(8) . ?
S15' C17' 1.747(8) . ?
S15' C16 1.774(4) . ?
S16' C16 1.699(4) . ?
S16' C18' 1.758(8) . ?
S17' C19 1.734(5) . ?
S17' C17' 1.746(8) . ?
S18' C18' 1.757(8) . ?
S18' C20 1.779(4) . ?
C13' C14' 1.313(11) . ?
C17' C18' 1.333(12) . ?
C11 C12 1.502(7) . ?
C15 C16 1.369(5) . ?
C19 C20 1.495(6) . ?
S21 C21 1.609(7) . ?
S21 C23 1.737(9) . ?
S22 C24 1.749(8) . ?
S22 C22 1.925(7) . ?
S23 C25 1.696(4) . ?
S23 C23 1.757(9) . ?
S24 C25 1.737(4) . ?
S24 C24 1.764(8) . ?
S25 C26 1.728(4) . ?
S25 C27 1.770(9) . ?
S26 C28 1.745(8) . ?
S26 C26 1.782(5) . ?
S27 C29 1.720(5) . ?
S27 C27 1.757(8) . ?
S28 C28 1.744(8) . ?
S28 C30 1.791(5) . ?
C23 C24 1.337(12) . ?
C27 C28 1.329(12) . ?
S21' C23' 1.758(9) . ?
S21' C21 1.888(6) . ?
S22' C22 1.551(9) . ?
S22' C24' 1.756(8) . ?
S23' C25 1.746(4) . ?
S23' C23' 1.766(9) . ?
S24' C24' 1.757(8) . ?
S24' C25 1.760(4) . ?
S25' C26 1.737(4) . ?
S25' C27' 1.756(9) . ?
S26' C26 1.706(4) . ?
S26' C28' 1.748(7) . ?
S27' C27' 1.747(8) . ?
S27' C29 1.860(5) . ?
S28' C28' 1.749(8) . ?
S28' C30 1.766(5) . ?
C23' C24' 1.323(12) . ?
C27' C28' 1.338(11) . ?
C21 C22 1.434(9) . ?
C25 C26 1.375(5) . ?
C29 C30 1.509(7) . ?

loop_
_geom_torsion_atom_site_label_1
_geom_torsion_atom_site_label_2
_geom_torsion_atom_site_label_3
_geom_torsion_atom_site_label_4
_geom_torsion
_geom_torsion_site_symmetry_1
_geom_torsion_site_symmetry_2
_geom_torsion_site_symmetry_3
_geom_torsion_site_symmetry_4
_geom_torsion_publ_flag
O3 Fe1 O3 C52 -95.2(4) 2_755 . . . ?
O6 Fe1 O3 C52 97.3(4) . . . . ?
O6 Fe1 O3 C52 25.5(8) 2_755 . . . ?
O4 Fe1 O3 C52 -176.6(4) 2_755 . . . ?
O4 Fe1 O3 C52 0.7(4) . . . . ?
O3 Fe1 O4 C51 99.2(4) 2_755 . . . ?
O3 Fe1 O4 C51 5.9(3) . . . . ?
O6 Fe1 O4 C51 -86.3(4) . . . . ?
O6 Fe1 O4 C51 -168.0(4) 2_755 . . . ?
O4 Fe1 O4 C51 52.7(3) 2_755 . . . ?
O3 Fe1 O6 C50 67.9(7) 2_755 . . . ?
O3 Fe1 O6 C50 -171.3(4) . . . . ?
O6 Fe1 O6 C50 -5.2(3) 2_755 . . . ?
O4 Fe1 O6 C50 92.4(4) 2_755 . . . ?
O4 Fe1 O6 C50 -90.0(4) . . . . ?
Fe1 O6 C50 O5 -165.7(5) . . . . ?
Fe1 O6 C50 C50 12.9(8) . . . 2_755 ?
Fe1 O4 C51 O1 168.6(4) . . . . ?
Fe1 O4 C51 C52 -10.6(5) . . . . ?
Fe1 O3 C52 O2 173.1(6) . . . . ?
Fe1 O3 C52 C51 -6.1(6) . . . . ?
O1 C51 C52 O2 12.9(9) . . . . ?
O4 C51 C52 O2 -167.9(6) . . . . ?
O1 C51 C52 O3 -167.9(5) . . . . ?
O4 C51 C52 O3 11.3(7) . . . . ?
C1 S1 C3 C4 6.5(10) . . . . ?
C1 S1 C3 S3 -173.8(4) . . . . ?
C5 S3 C3 C4 -4.2(8) . . . . ?
C5 S3 C3 S1 176.1(5) . . . . ?
S1 C3 C4 S2 1.2(15) . . . . ?
S3 C3 C4 S2 -178.5(5) . . . . ?
S1 C3 C4 S4 -179.1(6) . . . . ?
S3 C3 C4 S4 1.2(11) . . . . ?
C2 S2 C4 C3 9.7(10) . . . . ?
C2 S2 C4 S4 -170.0(4) . . . . ?
C5 S4 C4 C3 2.5(8) . . . . ?
C5 S4 C4 S2 -177.7(4) . . . . ?
C9 S7 C7 C8 -9.2(10) . . . . ?
C9 S7 C7 S5 173.4(4) . . . . ?
C6 S5 C7 C8 3.7(8) . . . . ?
C6 S5 C7 S7 -178.5(5) . . . . ?
S7 C7 C8 S8 0.0(14) . . . . ?
S5 C7 C8 S8 177.4(5) . . . . ?
S7 C7 C8 S6 -179.3(6) . . . . ?
S5 C7 C8 S6 -1.9(10) . . . . ?
C10 S8 C8 C7 -11.7(10) . . . . ?
C10 S8 C8 S6 167.6(4) . . . . ?
C6 S6 C8 C7 -0.9(8) . . . . ?
C6 S6 C8 S8 179.6(4) . . . . ?
C1 S1' C3' C4' -1.5(10) . . . . ?
C1 S1' C3' S3' -179.4(4) . . . . ?
C5 S3' C3' C4' 7.1(8) . . . . ?
C5 S3' C3' S1' -174.6(5) . . . . ?
S1' C3' C4' S2' -3.3(15) . . . . ?
S3' C3' C4' S2' 174.6(6) . . . . ?
S1' C3' C4' S4' -179.7(6) . . . . ?
S3' C3' C4' S4' -1.8(11) . . . . ?
C2 S2' C4' C3' -14.6(10) . . . . ?
C2 S2' C4' S4' 161.9(5) . . . . ?
C5 S4' C4' C3' -4.7(8) . . . . ?
C5 S4' C4' S2' 178.4(5) . . . . ?
C6 S5' C7' C8' -2.5(9) . . . . ?
C6 S5' C7' S7' 177.3(5) . . . . ?
C9 S7' C7' C8' 4.0(11) . . . . ?
C9 S7' C7' S5' -175.7(4) . . . . ?
S5' C7' C8' S6' -2.5(12) . . . . ?
S7' C7' C8' S6' 177.8(6) . . . . ?
S5' C7' C8' S8' -178.8(6) . . . . ?
S7' C7' C8' S8' 1.4(16) . . . . ?
C6 S6' C8' C7' 6.1(9) . . . . ?
C6 S6' C8' S8' -177.1(5) . . . . ?
C10 S8' C8' C7' 12.7(11) . . . . ?
C10 S8' C8' S6' -163.8(5) . . . . ?
C3 S1 C1 C2 -30.0(5) . . . . ?
C3 S1 C1 S1' 76.6(4) . . . . ?
C3' S1' C1 C2 29.7(5) . . . . ?
C3' S1' C1 S1 -67.2(3) . . . . ?
S1 C1 C2 S2' -9.2(6) . . . . ?
S1' C1 C2 S2' -55.6(6) . . . . ?
S1 C1 C2 S2 49.5(6) . . . . ?
S1' C1 C2 S2 3.1(6) . . . . ?
C4' S2' C2 C1 42.6(5) . . . . ?
C4' S2' C2 S2 -68.3(3) . . . . ?
C4 S2 C2 C1 -36.1(6) . . . . ?
C4 S2 C2 S2' 65.9(3) . . . . ?
C4 S4 C5 C6 -179.1(4) . . . . ?
C4 S4 C5 S3 -5.5(4) . . . . ?
C4 S4 C5 S4' -73.2(3) . . . . ?
C4 S4 C5 S3' 40.3(3) . . . . ?
C3 S3 C5 C6 179.6(5) . . . . ?
C3 S3 C5 S4 6.0(4) . . . . ?
C3 S3 C5 S4' 38.5(4) . . . . ?
C3 S3 C5 S3' -73.9(3) . . . . ?
C4' S4' C5 C6 -176.5(5) . . . . ?
C4' S4' C5 S4 86.7(4) . . . . ?
C4' S4' C5 S3 -36.5(4) . . . . ?
C4' S4' C5 S3' 9.3(4) . . . . ?
C3' S3' C5 C6 175.8(4) . . . . ?
C3' S3' C5 S4 -44.7(4) . . . . ?
C3' S3' C5 S3 71.7(3) . . . . ?
C3' S3' C5 S4' -10.0(4) . . . . ?
S4 C5 C6 S6' 41.9(5) . . . . ?
S3 C5 C6 S6' -131.4(3) . . . . ?
S4' C5 C6 S6' 0.6(5) . . . . ?
S3' C5 C6 S6' 174.3(3) . . . . ?
S4 C5 C6 S6 -0.2(5) . . . . ?
S3 C5 C6 S6 -173.5(2) . . . . ?
S4' C5 C6 S6 -41.5(5) . . . . ?
S3' C5 C6 S6 132.1(3) . . . . ?
S4 C5 C6 S5' -133.0(3) . . . . ?
S3 C5 C6 S5' 53.7(5) . . . . ?
S4' C5 C6 S5' -174.3(3) . . . . ?
S3' C5 C6 S5' -0.7(5) . . . . ?
S4 C5 C6 S5 176.3(2) . . . . ?
S3 C5 C6 S5 3.0(5) . . . . ?
S4' C5 C6 S5 135.0(3) . . . . ?
S3' C5 C6 S5 -51.4(5) . . . . ?
C8' S6' C6 C5 177.0(5) . . . . ?
C8' S6' C6 S6 -76.5(4) . . . . ?
C8' S6' C6 S5' -7.8(4) . . . . ?
C8' S6' C6 S5 35.4(4) . . . . ?
C8 S6 C6 C5 -179.8(4) . . . . ?
C8 S6 C6 S6' 83.3(3) . . . . ?
C8 S6 C6 S5' -39.3(3) . . . . ?
C8 S6 C6 S5 3.4(4) . . . . ?
C7' S5' C6 C5 -178.1(5) . . . . ?
C7' S5' C6 S6' 6.8(4) . . . . ?
C7' S5' C6 S6 40.2(4) . . . . ?
C7' S5' C6 S5 -73.1(3) . . . . ?
C7 S5 C6 C5 179.0(4) . . . . ?
C7 S5 C6 S6' -40.2(4) . . . . ?
C7 S5 C6 S6 -4.2(4) . . . . ?
C7 S5 C6 S5' 75.7(3) . . . . ?
C7' S7' C9 C10 -29.3(5) . . . . ?
C7' S7' C9 S7 73.0(4) . . . . ?
C7 S7 C9 C10 35.7(5) . . . . ?
C7 S7 C9 S7' -66.9(3) . . . . ?
S7' C9 C10 S8 -8.1(6) . . . . ?
S7 C9 C10 S8 -57.4(5) . . . . ?
S7' C9 C10 S8' 50.9(6) . . . . ?
S7 C9 C10 S8' 1.5(6) . . . . ?
C8 S8 C10 C9 40.0(5) . . . . ?
C8 S8 C10 S8' -66.3(3) . . . . ?
C8' S8' C10 C9 -38.8(6) . . . . ?
C8' S8' C10 S8 67.2(4) . . . . ?
C11 S11 C13 C14 20.5(9) . . . . ?
C11 S11 C13 S13 -158.0(4) . . . . ?
C15 S13 C13 C14 1.9(7) . . . . ?
C15 S13 C13 S11 -179.4(4) . . . . ?
S11 C13 C14 S14 -176.9(5) . . . . ?
S13 C13 C14 S14 1.5(10) . . . . ?
S11 C13 C14 S12 -0.3(14) . . . . ?
S13 C13 C14 S12 178.2(5) . . . . ?
C15 S14 C14 C13 -4.0(8) . . . . ?
C15 S14 C14 S12 178.9(4) . . . . ?
C12 S12 C14 C13 3.1(9) . . . . ?
C12 S12 C14 S14 179.9(4) . . . . ?
C19 S17 C17 C18 -17.6(10) . . . . ?
C19 S17 C17 S15 161.5(4) . . . . ?
C16 S15 C17 C18 -1.5(8) . . . . ?
C16 S15 C17 S17 179.3(5) . . . . ?
S17 C17 C18 S18 -0.1(14) . . . . ?
S15 C17 C18 S18 -179.2(5) . . . . ?
S17 C17 C18 S16 176.8(5) . . . . ?
S15 C17 C18 S16 -2.3(10) . . . . ?
C20 S18 C18 C17 -2.1(9) . . . . ?
C20 S18 C18 S16 -179.1(4) . . . . ?
C16 S16 C18 C17 4.6(8) . . . . ?
C16 S16 C18 S18 -178.0(4) . . . . ?
C11 S11' C13' C14' -9.3(9) . . . . ?
C11 S11' C13' S13' 172.9(4) . . . . ?
C15 S13' C13' C14' 3.0(7) . . . . ?
C15 S13' C13' S11' -178.9(4) . . . . ?
S11' C13' C14' S14' -179.5(5) . . . . ?
S13' C13' C14' S14' -1.8(10) . . . . ?
S11' C13' C14' S12' 0.7(14) . . . . ?
S13' C13' C14' S12' 178.4(5) . . . . ?
C15 S14' C14' C13' -0.5(8) . . . . ?
C15 S14' C14' S12' 179.3(5) . . . . ?
C12 S12' C14' C13' -14.5(10) . . . . ?
C12 S12' C14' S14' 165.7(4) . . . . ?
C19 S17' C17' C18' 7.4(10) . . . . ?
C19 S17' C17' S15' -172.1(4) . . . . ?
C16 S15' C17' C18' -0.7(8) . . . . ?
C16 S15' C17' S17' 178.9(4) . . . . ?
S17' C17' C18' S18' 3.0(15) . . . . ?
S15' C17' C18' S18' -177.4(6) . . . . ?
S17' C17' C18' S16' -178.6(5) . . . . ?
S15' C17' C18' S16' 1.0(11) . . . . ?
C20 S18' C18' C17' 9.0(11) . . . . ?
C20 S18' C18' S16' -169.5(4) . . . . ?
C16 S16' C18' C17' -0.7(8) . . . . ?
C16 S16' C18' S18' 178.0(5) . . . . ?
C13 S11 C11 C12 -47.7(4) . . . . ?
C13 S11 C11 S11' 66.0(3) . . . . ?
C13' S11' C11 C12 40.8(5) . . . . ?
C13' S11' C11 S11 -59.6(3) . . . . ?
S11 C11 C12 S12' 5.1(5) . . . . ?
S11' C11 C12 S12' -61.6(5) . . . . ?
S11 C11 C12 S12 60.9(5) . . . . ?
S11' C11 C12 S12 -5.8(5) . . . . ?
C14' S12' C12 C11 41.5(5) . . . . ?
C14' S12' C12 S12 -69.8(3) . . . . ?
C14 S12 C12 C11 -34.2(5) . . . . ?
C14 S12 C12 S12' 61.8(3) . . . . ?
C14' S14' C15 C16 -176.6(5) . . . . ?
C14' S14' C15 S13 -41.6(4) . . . . ?
C14' S14' C15 S13' 2.5(4) . . . . ?
C14' S14' C15 S14 78.1(3) . . . . ?
C13 S13 C15 C16 174.3(4) . . . . ?
C13 S13 C15 S14' 38.7(3) . . . . ?
C13 S13 C15 S13' -80.7(3) . . . . ?
C13 S13 C15 S14 -4.6(4) . . . . ?
C13' S13' C15 C16 175.9(4) . . . . ?
C13' S13' C15 S14' -3.2(4) . . . . ?
C13' S13' C15 S13 70.0(3) . . . . ?
C13' S13' C15 S14 -47.5(3) . . . . ?
C14 S14 C15 C16 -173.7(4) . . . . ?
C14 S14 C15 S14' -67.4(3) . . . . ?
C14 S14 C15 S13 5.2(4) . . . . ?
C14 S14 C15 S13' 50.4(3) . . . . ?
S14' C15 C16 S15 127.6(3) . . . . ?
S13 C15 C16 S15 3.8(5) . . . . ?
S13' C15 C16 S15 -51.5(5) . . . . ?
S14 C15 C16 S15 -177.4(2) . . . . ?
S14' C15 C16 S16' -2.8(5) . . . . ?
S13 C15 C16 S16' -126.6(3) . . . . ?
S13' C15 C16 S16' 178.1(2) . . . . ?
S14 C15 C16 S16' 52.2(5) . . . . ?
S14' C15 C16 S15' 175.9(2) . . . . ?
S13 C15 C16 S15' 52.1(5) . . . . ?
S13' C15 C16 S15' -3.2(5) . . . . ?
S14 C15 C16 S15' -129.1(3) . . . . ?
S14' C15 C16 S16 -53.6(5) . . . . ?
S13 C15 C16 S16 -177.5(2) . . . . ?
S13' C15 C16 S16 127.2(3) . . . . ?
S14 C15 C16 S16 1.3(5) . . . . ?
C17 S15 C16 C15 -176.5(4) . . . . ?
C17 S15 C16 S16' -36.7(4) . . . . ?
C17 S15 C16 S15' 81.4(3) . . . . ?
C17 S15 C16 S16 4.7(4) . . . . ?
C18' S16' C16 C15 178.9(5) . . . . ?
C18' S16' C16 S15 39.4(4) . . . . ?
C18' S16' C16 S15' 0.1(4) . . . . ?
C18' S16' C16 S16 -78.3(3) . . . . ?
C17' S15' C16 C15 -178.5(4) . . . . ?
C17' S15' C16 S15 -73.7(3) . . . . ?
C17' S15' C16 S16' 0.3(4) . . . . ?
C17' S15' C16 S16 42.6(3) . . . . ?
C18 S16 C16 C15 175.6(4) . . . . ?
C18 S16 C16 S15 -5.6(4) . . . . ?
C18 S16 C16 S16' 69.6(3) . . . . ?
C18 S16 C16 S15' -45.7(3) . . . . ?
C17 S17 C19 C20 42.8(5) . . . . ?
C17 S17 C19 S17' -69.6(3) . . . . ?
C17' S17' C19 C20 -38.4(5) . . . . ?
C17' S17' C19 S17 63.5(3) . . . . ?
S17 C19 C20 S18' -5.2(5) . . . . ?
S17' C19 C20 S18' 56.4(5) . . . . ?
S17 C19 C20 S18 -53.3(5) . . . . ?
S17' C19 C20 S18 8.4(6) . . . . ?
C18' S18' C20 C19 -35.2(5) . . . . ?
C18' S18' C20 S18 73.5(4) . . . . ?
C18 S18 C20 C19 28.4(5) . . . . ?
C18 S18 C20 S18' -66.7(3) . . . . ?
C21 S21 C23 C24 -3.6(11) . . . . ?
C21 S21 C23 S23 172.5(5) . . . . ?
C25 S23 C23 C24 1.6(8) . . . . ?
C25 S23 C23 S21 -175.1(5) . . . . ?
S21 C23 C24 S22 0.8(15) . . . . ?
S23 C23 C24 S22 -175.2(5) . . . . ?
S21 C23 C24 S24 178.6(6) . . . . ?
S23 C23 C24 S24 2.5(11) . . . . ?
C22 S22 C24 C23 17.2(10) . . . . ?
C22 S22 C24 S24 -160.6(5) . . . . ?
C25 S24 C24 C23 -5.2(8) . . . . ?
C25 S24 C24 S22 172.9(5) . . . . ?
C29 S27 C27 C28 -20.2(10) . . . . ?
C29 S27 C27 S25 157.6(4) . . . . ?
C26 S25 C27 C28 -3.2(8) . . . . ?
C26 S25 C27 S27 178.7(5) . . . . ?
S27 C27 C28 S28 -0.1(15) . . . . ?
S25 C27 C28 S28 -177.9(5) . . . . ?
S27 C27 C28 S26 177.9(6) . . . . ?
S25 C27 C28 S26 0.1(11) . . . . ?
C30 S28 C28 C27 -1.9(9) . . . . ?
C30 S28 C28 S26 -179.9(4) . . . . ?
C26 S26 C28 C27 3.0(8) . . . . ?
C26 S26 C28 S28 -178.8(4) . . . . ?
C21 S21' C23' C24' -17.0(10) . . . . ?
C21 S21' C23' S23' 159.5(5) . . . . ?
C25 S23' C23' C24' 1.6(8) . . . . ?
C25 S23' C23' S21' -175.3(5) . . . . ?
S21' C23' C24' S22' -5.2(15) . . . . ?
S23' C23' C24' S22' 178.3(6) . . . . ?
S21' C23' C24' S24' 175.6(6) . . . . ?
S23' C23' C24' S24' -0.9(11) . . . . ?
C22 S22' C24' C23' 6.6(11) . . . . ?
C22 S22' C24' S24' -174.3(5) . . . . ?
C25 S24' C24' C23' -0.3(8) . . . . ?
C25 S24' C24' S22' -179.6(5) . . . . ?
C29 S27' C27' C28' -1.4(9) . . . . ?
C29 S27' C27' S25' 173.2(4) . . . . ?
C26 S25' C27' C28' -4.0(7) . . . . ?
C26 S25' C27' S27' -179.4(4) . . . . ?
S27' C27' C28' S26' 176.9(5) . . . . ?
S25' C27' C28' S26' 2.4(10) . . . . ?
S27' C27' C28' S28' -2.2(14) . . . . ?
S25' C27' C28' S28' -176.6(5) . . . . ?
C26 S26' C28' C27' 0.6(7) . . . . ?
C26 S26' C28' S28' 179.8(4) . . . . ?
C30 S28' C28' C27' 26.3(9) . . . . ?
C30 S28' C28' S26' -152.8(4) . . . . ?
C23 S21 C21 C22 -21.6(7) . . . . ?
C23 S21 C21 S21' 74.2(4) . . . . ?
C23' S21' C21 C22 44.7(7) . . . . ?
C23' S21' C21 S21 -66.9(4) . . . . ?
S21 C21 C22 S22' -4.9(10) . . . . ?
S21' C21 C22 S22' -54.6(8) . . . . ?
S21 C21 C22 S22 45.4(9) . . . . ?
S21' C21 C22 S22 -4.3(9) . . . . ?
C24' S22' C22 C21 24.9(8) . . . . ?
C24' S22' C22 S22 -72.4(3) . . . . ?
C24 S22 C22 C21 -38.8(7) . . . . ?
C24 S22 C22 S22' 71.4(4) . . . . ?
C23 S23 C25 C26 177.6(4) . . . . ?
C23 S23 C25 S24 -5.3(4) . . . . ?
C23 S23 C25 S23' -74.9(3) . . . . ?
C23 S23 C25 S24' 37.7(4) . . . . ?
C24 S24 C25 C26 -176.6(4) . . . . ?
C24 S24 C25 S23 6.3(4) . . . . ?
C24 S24 C25 S23' 42.1(3) . . . . ?
C24 S24 C25 S24' -72.8(3) . . . . ?
C23' S23' C25 C26 176.1(5) . . . . ?
C23' S23' C25 S23 78.3(3) . . . . ?
C23' S23' C25 S24 -44.0(4) . . . . ?
C23' S23' C25 S24' -1.7(4) . . . . ?
C24' S24' C25 C26 -176.5(4) . . . . ?
C24' S24' C25 S23 -37.1(4) . . . . ?
C24' S24' C25 S24 79.3(3) . . . . ?
C24' S24' C25 S23' 1.4(4) . . . . ?
S23 C25 C26 S26' -131.1(3) . . . . ?
S24 C25 C26 S26' 52.0(5) . . . . ?
S23' C25 C26 S26' -176.4(3) . . . . ?
S24' C25 C26 S26' 1.3(5) . . . . ?
S23 C25 C26 S25 -1.8(5) . . . . ?
S24 C25 C26 S25 -178.8(2) . . . . ?
S23' C25 C26 S25 -47.1(5) . . . . ?
S24' C25 C26 S25 130.5(3) . . . . ?
S23 C25 C26 S25' 46.3(5) . . . . ?
S24 C25 C26 S25' -130.7(3) . . . . ?
S23' C25 C26 S25' 1.0(5) . . . . ?
S24' C25 C26 S25' 178.6(2) . . . . ?
S23 C25 C26 S26 176.4(2) . . . . ?
S24 C25 C26 S26 -0.6(5) . . . . ?
S23' C25 C26 S26 131.1(3) . . . . ?
S24' C25 C26 S26 -51.3(5) . . . . ?
C28' S26' C26 C25 174.0(4) . . . . ?
C28' S26' C26 S25 34.2(3) . . . . ?
C28' S26' C26 S25' -3.4(4) . . . . ?
C28' S26' C26 S26 -82.5(3) . . . . ?
C27 S25 C26 C25 -176.6(5) . . . . ?
C27 S25 C26 S26' -37.4(4) . . . . ?
C27 S25 C26 S25' 85.8(3) . . . . ?
C27 S25 C26 S26 5.1(4) . . . . ?
C27' S25' C26 C25 -173.1(4) . . . . ?
C27' S25' C26 S26' 4.4(4) . . . . ?
C27' S25' C26 S25 -64.0(3) . . . . ?
C27' S25' C26 S26 48.4(3) . . . . ?
C28 S26 C26 C25 176.6(4) . . . . ?
C28 S26 C26 S26' 70.3(3) . . . . ?
C28 S26 C26 S25 -5.0(4) . . . . ?
C28 S26 C26 S25' -46.1(3) . . . . ?
C27 S27 C29 C30 44.0(5) . . . . ?
C27 S27 C29 S27' -71.7(4) . . . . ?
C27' S27' C29 C30 -27.7(5) . . . . ?
C27' S27' C29 S27 62.5(3) . . . . ?
S27 C29 C30 S28' 3.2(5) . . . . ?
S27' C29 C30 S28' 55.4(5) . . . . ?
S27 C29 C30 S28 -58.5(5) . . . . ?
S27' C29 C30 S28 -6.3(6) . . . . ?
C28' S28' C30 C29 -49.0(5) . . . . ?
C28' S28' C30 S28 70.1(3) . . . . ?
C28 S28 C30 C29 33.3(5) . . . . ?
C28 S28 C30 S28' -59.7(3) . . . . ?
